data_4348631
loop_
_publ_author_name
'Yamashita, Ken-Ichi'
'Sakata, Naoya'
'Ogawa, Takuji'

_publ_section_title
;
 Systematic Structural Elucidation for the Protonated Form of Rare Earth
 Bis(porphyrinato) Double-Decker Complexes: Direct Structural Evidence of
 the Location of the Attached Proton.
;
_journal_issue 17
_journal_name_full 'Inorganic chemistry'
_journal_page_first 8935
_journal_page_last 8942
_journal_paper_doi 10.1021/acs.inorgchem.6b01442
_journal_volume 55
_journal_year 2016
_chemical_formula_sum 'C90 H61 Cl4 N8 Tb'
_chemical_formula_weight 1555.18
_space_group_crystal_system orthorhombic
_space_group_IT_number 70
_space_group_name_Hall '-F 2uv 2vw'
_space_group_name_H-M_alt 'F d d d :2'
_atom_sites_solution_hydrogens geom
_audit_creation_method SHELXL-2014/7
_cell_angle_alpha 90
_cell_angle_beta 90
_cell_angle_gamma 90
_cell_formula_units_Z 8
_cell_length_a 21.031(4)
_cell_length_b 21.522(4)
_cell_length_c 31.236(6)
_cell_measurement_reflns_used 34425
_cell_measurement_temperature 193(2)
_cell_measurement_theta_max 27.47
_cell_measurement_theta_min 3.00
_cell_volume 14138(5)
_computing_cell_refinement 'Rigaku RAPID AUTO'
_computing_data_collection 'Rigaku RAPID AUTO'
_computing_data_reduction 'Rigaku RAPID AUTO'
_computing_molecular_graphics 'Bruker XSHELL'
_computing_publication_material 'CIFTAB-2014/2 (Sheldrick, 2014)'
_computing_structure_refinement 'SHELXL-2014/7 (Sheldrick, 2014)'
_computing_structure_solution 'SHELXT-2014/6 (Sheldrick, 2014)'
_diffrn_ambient_temperature 193(2)
_diffrn_measured_fraction_theta_full 0.998
_diffrn_measured_fraction_theta_max 0.998
_diffrn_measurement_device_type 'Rigaku VariMax RAPID FR-E'
_diffrn_measurement_method 'profile data from \w-scans'
_diffrn_radiation_type MoK\a
_diffrn_radiation_wavelength 0.71073
_diffrn_reflns_av_R_equivalents 0.0325
_diffrn_reflns_av_unetI/netI 0.0176
_diffrn_reflns_Laue_measured_fraction_full 0.998
_diffrn_reflns_Laue_measured_fraction_max 0.998
_diffrn_reflns_limit_h_max 27
_diffrn_reflns_limit_h_min -27
_diffrn_reflns_limit_k_max 27
_diffrn_reflns_limit_k_min -27
_diffrn_reflns_limit_l_max 38
_diffrn_reflns_limit_l_min -40
_diffrn_reflns_number 33690
_diffrn_reflns_point_group_measured_fraction_full 0.998
_diffrn_reflns_point_group_measured_fraction_max 0.998
_diffrn_reflns_theta_full 25.242
_diffrn_reflns_theta_max 27.476
_diffrn_reflns_theta_min 3.006
_diffrn_source 'Rotating anode X-ray tube'
_exptl_absorpt_coefficient_mu 1.208
_exptl_absorpt_correction_T_max 1.0000
_exptl_absorpt_correction_T_min 0.7704
_exptl_absorpt_correction_type multi-scan
_exptl_crystal_colour purple
_exptl_crystal_density_diffrn 1.461
_exptl_crystal_description block
_exptl_crystal_F_000 6320
_exptl_crystal_size_max 0.370
_exptl_crystal_size_mid 0.300
_exptl_crystal_size_min 0.250
_refine_diff_density_max 1.714
_refine_diff_density_min -2.712
_refine_diff_density_rms 0.144
_refine_ls_extinction_method none
_refine_ls_goodness_of_fit_ref 1.365
_refine_ls_hydrogen_treatment constr
_refine_ls_matrix_type full
_refine_ls_number_parameters 234
_refine_ls_number_reflns 4057
_refine_ls_number_restraints 0
_refine_ls_restrained_S_all 1.365
_refine_ls_R_factor_all 0.0898
_refine_ls_R_factor_gt 0.0887
_refine_ls_shift/su_max 0.000
_refine_ls_shift/su_mean 0.000
_refine_ls_structure_factor_coef Fsqd
_refine_ls_weighting_details 'w=1/[\s^2^(Fo^2^)+(0.0428P)^2^+472.0828P] where P=(Fo^2^+2Fc^2^)/3'
_refine_ls_weighting_scheme calc
_refine_ls_wR_factor_gt 0.2183
_refine_ls_wR_factor_ref 0.2188
_reflns_Friedel_coverage 0.000
_reflns_number_gt 3995
_reflns_number_total 4057
_reflns_threshold_expression 'I > 2\s(I)'
_cod_data_source_file ic6b01442_si_002.cif
_cod_data_source_block TbCH2Cl2
_cod_original_sg_symbol_H-M 'F d d d'
_cod_database_code 4348631
_shelx_shelxl_version_number 2014/7
_shelx_space_group_comment
;
The symmetry employed for this shelxl refinement is uniquely defined
by the following loop, which should always be used as a source of
symmetry information in preference to the above space-group names.
They are only intended as comments.
;
_shelx_estimated_absorpt_t_min 0.664
_shelx_estimated_absorpt_t_max 0.752

loop_
_space_group_symop_operation_xyz
'x, y, z'
'-x+3/4, -y+3/4, z'
'-x+3/4, y, -z+3/4'
'x, -y+3/4, -z+3/4'
'x, y+1/2, z+1/2'
'-x+3/4, -y+5/4, z+1/2'
'-x+3/4, y+1/2, -z+5/4'
'x, -y+5/4, -z+5/4'
'x+1/2, y, z+1/2'
'-x+5/4, -y+3/4, z+1/2'
'-x+5/4, y, -z+5/4'
'x+1/2, -y+3/4, -z+5/4'
'x+1/2, y+1/2, z'
'-x+5/4, -y+5/4, z'
'-x+5/4, y+1/2, -z+3/4'
'x+1/2, -y+5/4, -z+3/4'
'-x, -y, -z'
'x-3/4, y-3/4, -z'
'x-3/4, -y, z-3/4'
'-x, y-3/4, z-3/4'
'-x, -y+1/2, -z+1/2'
'x-3/4, y-1/4, -z+1/2'
'x-3/4, -y+1/2, z-1/4'
'-x, y-1/4, z-1/4'
'-x+1/2, -y, -z+1/2'
'x-1/4, y-3/4, -z+1/2'
'x-1/4, -y, z-1/4'
'-x+1/2, y-3/4, z-1/4'
'-x+1/2, -y+1/2, -z'
'x-1/4, y-1/4, -z'
'x-1/4, -y+1/2, z-3/4'
'-x+1/2, y-1/4, z-3/4'

loop_
_atom_site_label
_atom_site_type_symbol
_atom_site_fract_x
_atom_site_fract_y
_atom_site_fract_z
_atom_site_U_iso_or_equiv
_atom_site_adp_type
_atom_site_occupancy
_atom_site_site_symmetry_order
_atom_site_calc_flag
_atom_site_refinement_flags_posn
_atom_site_refinement_flags_adp
_atom_site_refinement_flags_occupancy
Tb1 Tb 0.3750 0.3750 0.3750 0.0401(2) Uani 1 4 d S T P
N1 N 0.4681(2) 0.3459(2) 0.42203(17) 0.0251(10) Uani 1 1 d . . .
N2 N 0.4057(3) 0.4667(3) 0.4220(2) 0.0316(12) Uani 1 1 d . . .
C1 C 0.4869(3) 0.2873(3) 0.4328(2) 0.0285(13) Uani 1 1 d . . .
C2 C 0.5515(3) 0.2881(3) 0.4482(2) 0.0341(15) Uani 1 1 d . . .
H2 H 0.5755 0.2532 0.4576 0.041 Uiso 1 1 calc R U .
C3 C 0.5713(3) 0.3472(3) 0.4467(2) 0.0338(14) Uani 1 1 d . . .
H3 H 0.6120 0.3622 0.4549 0.041 Uiso 1 1 calc R U .
C4 C 0.5194(3) 0.3837(3) 0.4305(2) 0.0306(14) Uani 1 1 d . . .
C5 C 0.5213(3) 0.4497(3) 0.4283(2) 0.0293(13) Uani 1 1 d . . .
C6 C 0.4676(3) 0.4883(3) 0.4250(2) 0.0301(13) Uani 1 1 d . . .
C7 C 0.4674(3) 0.5539(3) 0.4294(3) 0.0351(15) Uani 1 1 d . . .
H7 H 0.5038 0.5801 0.4307 0.042 Uiso 1 1 calc R U .
C8 C 0.4061(3) 0.5723(3) 0.4314(3) 0.0401(17) Uani 1 1 d . . .
H8 H 0.3913 0.6137 0.4346 0.048 Uiso 1 1 calc R U .
C9 C 0.3674(3) 0.5175(3) 0.4277(2) 0.0361(15) Uani 1 1 d . . .
C10 C 0.3010(3) 0.5173(3) 0.4333(2) 0.0312(14) Uani 1 1 d . . .
C11 C 0.5847(3) 0.4799(3) 0.4334(2) 0.0325(14) Uani 1 1 d . . .
C12 C 0.6342(3) 0.4661(5) 0.4049(3) 0.048(2) Uani 1 1 d . . .
H12 H 0.6272 0.4375 0.3822 0.058 Uiso 1 1 calc R U .
C13 C 0.6934(4) 0.4939(5) 0.4094(3) 0.062(3) Uani 1 1 d . . .
H13 H 0.7264 0.4843 0.3897 0.075 Uiso 1 1 calc R U .
C14 C 0.7048(4) 0.5353(4) 0.4422(3) 0.057(2) Uani 1 1 d . . .
H14 H 0.7452 0.5545 0.4451 0.068 Uiso 1 1 calc R U .
C15 C 0.6569(4) 0.5483(3) 0.4708(3) 0.0441(19) Uani 1 1 d . . .
H15 H 0.6644 0.5768 0.4935 0.053 Uiso 1 1 calc R U .
C16 C 0.5974(3) 0.5202(3) 0.4668(2) 0.0339(15) Uani 1 1 d . . .
H16 H 0.5652 0.5289 0.4873 0.041 Uiso 1 1 calc R U .
C17 C 0.2694(3) 0.5765(3) 0.4469(3) 0.0374(16) Uani 1 1 d . . .
C18 C 0.2809(4) 0.5999(4) 0.4874(3) 0.057(2) Uani 1 1 d . . .
H18 H 0.3105 0.5795 0.5056 0.068 Uiso 1 1 calc R U .
C19 C 0.2505(5) 0.6519(5) 0.5016(4) 0.072(3) Uani 1 1 d . . .
H19 H 0.2584 0.6670 0.5296 0.087 Uiso 1 1 calc R U .
C20 C 0.2085(5) 0.6826(4) 0.4755(4) 0.069(3) Uani 1 1 d . . .
H20 H 0.1871 0.7187 0.4854 0.083 Uiso 1 1 calc R U .
C21 C 0.1975(5) 0.6608(5) 0.4350(4) 0.065(3) Uani 1 1 d . . .
H21 H 0.1696 0.6828 0.4165 0.078 Uiso 1 1 calc R U .
C22 C 0.2268(4) 0.6069(4) 0.4207(3) 0.054(2) Uani 1 1 d . . .
H22 H 0.2176 0.5910 0.3930 0.065 Uiso 1 1 calc R U .
Cl1 Cl 0.3662(4) 0.7543(3) 0.4225(3) 0.191(3) Uani 1 1 d . . .
C23 C 0.3750 0.7165(15) 0.3750 0.21(2) Uani 1 2 d S T P
H23A H 0.4124 0.6890 0.3781 0.253 Uiso 0.5 1 calc R U P
H23B H 0.3376 0.6889 0.3719 0.253 Uiso 0.5 1 calc R U P

loop_
_atom_site_aniso_label
_atom_site_aniso_U_11
_atom_site_aniso_U_22
_atom_site_aniso_U_33
_atom_site_aniso_U_23
_atom_site_aniso_U_13
_atom_site_aniso_U_12
Tb1 0.0190(3) 0.0443(4) 0.0571(5) 0.000 0.000 0.000
N1 0.020(2) 0.025(3) 0.030(3) 0.000(2) -0.001(2) 0.001(2)
N2 0.025(3) 0.025(3) 0.044(3) -0.001(2) -0.001(2) -0.002(2)
C1 0.025(3) 0.028(3) 0.032(3) 0.001(3) 0.004(2) 0.005(2)
C2 0.028(3) 0.032(3) 0.042(4) 0.000(3) -0.001(3) 0.006(3)
C3 0.023(3) 0.037(4) 0.041(4) -0.003(3) -0.004(3) 0.002(3)
C4 0.023(3) 0.039(4) 0.029(3) -0.001(3) 0.000(2) -0.001(3)
C5 0.023(3) 0.034(3) 0.031(3) 0.000(3) 0.001(2) -0.003(3)
C6 0.025(3) 0.027(3) 0.038(3) 0.003(3) -0.004(3) -0.005(3)
C7 0.034(3) 0.018(3) 0.054(4) 0.007(3) -0.007(3) -0.002(3)
C8 0.036(4) 0.019(3) 0.066(5) 0.009(3) -0.007(3) -0.003(3)
C9 0.032(3) 0.033(3) 0.043(4) 0.003(3) -0.007(3) 0.005(3)
C10 0.030(3) 0.021(3) 0.042(4) 0.002(3) -0.005(3) -0.003(3)
C11 0.026(3) 0.034(3) 0.038(4) 0.005(3) -0.005(3) -0.001(3)
C12 0.027(4) 0.072(6) 0.046(4) -0.003(4) 0.001(3) -0.006(4)
C13 0.033(4) 0.090(8) 0.064(6) 0.001(5) 0.005(4) -0.013(5)
C14 0.033(4) 0.051(5) 0.086(7) 0.018(5) -0.012(4) -0.021(4)
C15 0.045(4) 0.019(3) 0.068(5) 0.004(3) -0.023(4) -0.009(3)
C16 0.032(3) 0.022(3) 0.047(4) 0.001(3) -0.009(3) 0.002(3)
C17 0.029(3) 0.019(3) 0.064(5) -0.001(3) -0.003(3) 0.002(3)
C18 0.051(5) 0.039(4) 0.082(7) -0.017(4) -0.021(5) 0.013(4)
C19 0.069(6) 0.053(6) 0.094(8) -0.029(6) -0.025(6) 0.020(5)
C20 0.051(5) 0.031(4) 0.126(10) -0.022(5) -0.006(6) 0.011(4)
C21 0.052(5) 0.056(6) 0.088(7) 0.010(5) -0.004(5) 0.032(5)
C22 0.052(5) 0.050(5) 0.060(5) 0.007(4) 0.002(4) 0.022(4)
Cl1 0.187(6) 0.179(6) 0.207(7) -0.011(5) 0.049(6) 0.035(5)
C23 0.31(5) 0.12(2) 0.20(4) 0.000 -0.14(4) 0.000

loop_
_atom_type_symbol
_atom_type_description
_atom_type_scat_dispersion_real
_atom_type_scat_dispersion_imag
_atom_type_scat_source
C C 0.0033 0.0016 'International Tables Vol C Tables 4.2.6.8 and 6.1.1.4'
H H 0.0000 0.0000 'International Tables Vol C Tables 4.2.6.8 and 6.1.1.4'
N N 0.0061 0.0033 'International Tables Vol C Tables 4.2.6.8 and 6.1.1.4'
Cl Cl 0.1484 0.1585 'International Tables Vol C Tables 4.2.6.8 and 6.1.1.4'
Tb Tb -0.1723 4.1537 'International Tables Vol C Tables 4.2.6.8 and 6.1.1.4'

loop_
_geom_angle_atom_site_label_1
_geom_angle_atom_site_label_2
_geom_angle_atom_site_label_3
_geom_angle
_geom_angle_site_symmetry_1
_geom_angle_site_symmetry_3
N1 Tb1 N1 151.3(2) 3 .
N1 Tb1 N1 108.9(2) 3 4
N1 Tb1 N1 78.4(2) . 4
N1 Tb1 N1 78.4(2) 3 2
N1 Tb1 N1 108.9(2) . 2
N1 Tb1 N1 151.3(2) 4 2
N1 Tb1 N2 136.43(17) 3 .
N1 Tb1 N2 70.10(17) . .
N1 Tb1 N2 86.99(18) 4 .
N1 Tb1 N2 70.63(17) 2 .
N1 Tb1 N2 70.63(17) 3 4
N1 Tb1 N2 86.99(18) . 4
N1 Tb1 N2 70.10(17) 4 4
N1 Tb1 N2 136.43(17) 2 4
N2 Tb1 N2 150.6(2) . 4
N1 Tb1 N2 86.99(18) 3 2
N1 Tb1 N2 70.63(17) . 2
N1 Tb1 N2 136.43(17) 4 2
N1 Tb1 N2 70.10(17) 2 2
N2 Tb1 N2 109.4(3) . 2
N2 Tb1 N2 78.2(3) 4 2
N1 Tb1 N2 70.10(17) 3 3
N1 Tb1 N2 136.43(17) . 3
N1 Tb1 N2 70.63(17) 4 3
N1 Tb1 N2 86.99(18) 2 3
N2 Tb1 N2 78.2(3) . 3
N2 Tb1 N2 109.4(3) 4 3
N2 Tb1 N2 150.6(2) 2 3
C1 N1 C4 105.7(5) . .
C1 N1 Tb1 126.7(4) . .
C4 N1 Tb1 125.0(4) . .
C9 N2 C6 106.1(6) . .
C9 N2 Tb1 123.0(4) . .
C6 N2 Tb1 122.5(4) . .
N1 C1 C10 127.2(6) . 2
N1 C1 C2 110.2(6) . .
C10 C1 C2 122.3(6) 2 .
C3 C2 C1 106.9(6) . .
C3 C2 H2 126.5 . .
C1 C2 H2 126.5 . .
C2 C3 C4 107.2(6) . .
C2 C3 H3 126.4 . .
C4 C3 H3 126.4 . .
N1 C4 C5 127.0(6) . .
N1 C4 C3 109.9(6) . .
C5 C4 C3 122.7(6) . .
C6 C5 C4 124.8(6) . .
C6 C5 C11 117.9(6) . .
C4 C5 C11 117.1(6) . .
N2 C6 C5 124.1(6) . .
N2 C6 C7 109.7(6) . .
C5 C6 C7 125.7(6) . .
C8 C7 C6 107.4(6) . .
C8 C7 H7 126.3 . .
C6 C7 H7 126.3 . .
C7 C8 C9 107.3(6) . .
C7 C8 H8 126.4 . .
C9 C8 H8 126.4 . .
N2 C9 C10 126.7(6) . .
N2 C9 C8 109.4(6) . .
C10 C9 C8 123.7(7) . .
C9 C10 C1 123.9(6) . 2
C9 C10 C17 118.2(6) . .
C1 C10 C17 117.3(6) 2 .
C16 C11 C12 117.8(7) . .
C16 C11 C5 121.8(6) . .
C12 C11 C5 120.4(7) . .
C13 C12 C11 120.8(8) . .
C13 C12 H12 119.6 . .
C11 C12 H12 119.6 . .
C14 C13 C12 120.6(9) . .
C14 C13 H13 119.7 . .
C12 C13 H13 119.7 . .
C15 C14 C13 119.2(7) . .
C15 C14 H14 120.4 . .
C13 C14 H14 120.4 . .
C14 C15 C16 120.6(8) . .
C14 C15 H15 119.7 . .
C16 C15 H15 119.7 . .
C11 C16 C15 120.9(7) . .
C11 C16 H16 119.5 . .
C15 C16 H16 119.5 . .
C22 C17 C18 118.9(7) . .
C22 C17 C10 121.6(7) . .
C18 C17 C10 119.4(7) . .
C19 C18 C17 120.9(9) . .
C19 C18 H18 119.6 . .
C17 C18 H18 119.6 . .
C18 C19 C20 120.3(11) . .
C18 C19 H19 119.8 . .
C20 C19 H19 119.8 . .
C21 C20 C19 119.6(9) . .
C21 C20 H20 120.2 . .
C19 C20 H20 120.2 . .
C20 C21 C22 120.6(9) . .
C20 C21 H21 119.7 . .
C22 C21 H21 119.7 . .
C17 C22 C21 119.6(9) . .
C17 C22 H22 120.2 . .
C21 C22 H22 120.2 . .
Cl1 C23 Cl1 123(2) 3 .
Cl1 C23 H23A 106.6 3 .
Cl1 C23 H23A 106.6 . .
Cl1 C23 H23B 106.6 3 .
Cl1 C23 H23B 106.6 . .
H23A C23 H23B 106.6 . .

loop_
_geom_bond_atom_site_label_1
_geom_bond_atom_site_label_2
_geom_bond_distance
_geom_bond_site_symmetry_2
Tb1 N1 2.526(5) 3
Tb1 N1 2.526(5) .
Tb1 N1 2.526(5) 4
Tb1 N1 2.526(5) 2
Tb1 N2 2.544(6) .
Tb1 N2 2.544(6) 4
Tb1 N2 2.544(6) 2
Tb1 N2 2.544(6) 3
N1 C1 1.364(8) .
N1 C4 1.376(8) .
N2 C9 1.369(9) .
N2 C6 1.387(8) .
C1 C10 1.420(9) 2
C1 C2 1.442(9) .
C2 C3 1.340(10) .
C2 H2 0.9500 .
C3 C4 1.437(9) .
C3 H3 0.9500 .
C4 C5 1.422(10) .
C5 C6 1.406(9) .
C5 C11 1.490(9) .
C6 C7 1.417(9) .
C7 C8 1.351(10) .
C7 H7 0.9500 .
C8 C9 1.438(10) .
C8 H8 0.9500 .
C9 C10 1.407(10) .
C10 C1 1.420(9) 2
C10 C17 1.498(9) .
C11 C16 1.384(10) .
C11 C12 1.401(10) .
C12 C13 1.389(11) .
C12 H12 0.9500 .
C13 C14 1.378(14) .
C13 H13 0.9500 .
C14 C15 1.375(13) .
C14 H14 0.9500 .
C15 C16 1.395(10) .
C15 H15 0.9500 .
C16 H16 0.9500 .
C17 C22 1.378(11) .
C17 C18 1.385(12) .
C18 C19 1.364(12) .
C18 H18 0.9500 .
C19 C20 1.371(15) .
C19 H19 0.9500 .
C20 C21 1.368(15) .
C20 H20 0.9500 .
C21 C22 1.388(12) .
C21 H21 0.9500 .
C22 H22 0.9500 .
Cl1 C23 1.704(16) .
C23 Cl1 1.704(16) 3
C23 H23A 0.9900 .
C23 H23B 0.9900 .

loop_
_geom_torsion_atom_site_label_1
_geom_torsion_atom_site_label_2
_geom_torsion_atom_site_label_3
_geom_torsion_atom_site_label_4
_geom_torsion
_geom_torsion_site_symmetry_1
_geom_torsion_site_symmetry_4
C4 N1 C1 C10 174.2(7) . 2
Tb1 N1 C1 C10 -23.7(9) . 2
C4 N1 C1 C2 -0.2(7) . .
Tb1 N1 C1 C2 161.9(4) . .
N1 C1 C2 C3 0.1(8) . .
C10 C1 C2 C3 -174.7(7) 2 .
C1 C2 C3 C4 0.1(8) . .
C1 N1 C4 C5 -173.7(6) . .
Tb1 N1 C4 C5 23.8(9) . .
C1 N1 C4 C3 0.3(7) . .
Tb1 N1 C4 C3 -162.2(4) . .
C2 C3 C4 N1 -0.2(8) . .
C2 C3 C4 C5 174.0(7) . .
N1 C4 C5 C6 12.9(11) . .
C3 C4 C5 C6 -160.3(7) . .
N1 C4 C5 C11 -172.1(6) . .
C3 C4 C5 C11 14.6(10) . .
C9 N2 C6 C5 168.7(7) . .
Tb1 N2 C6 C5 -42.5(9) . .
C9 N2 C6 C7 -4.4(8) . .
Tb1 N2 C6 C7 144.4(5) . .
C4 C5 C6 N2 -2.3(11) . .
C11 C5 C6 N2 -177.2(6) . .
C4 C5 C6 C7 169.7(7) . .
C11 C5 C6 C7 -5.2(11) . .
N2 C6 C7 C8 3.2(9) . .
C5 C6 C7 C8 -169.8(7) . .
C6 C7 C8 C9 -0.7(9) . .
C6 N2 C9 C10 -170.5(7) . .
Tb1 N2 C9 C10 40.9(10) . .
C6 N2 C9 C8 4.0(8) . .
Tb1 N2 C9 C8 -144.7(5) . .
C7 C8 C9 N2 -2.1(9) . .
C7 C8 C9 C10 172.6(7) . .
N2 C9 C10 C1 -1.5(12) . 2
C8 C9 C10 C1 -175.2(7) . 2
N2 C9 C10 C17 169.1(7) . .
C8 C9 C10 C17 -4.6(11) . .
C6 C5 C11 C16 57.3(9) . .
C4 C5 C11 C16 -118.0(7) . .
C6 C5 C11 C12 -125.2(8) . .
C4 C5 C11 C12 59.5(9) . .
C16 C11 C12 C13 -2.2(12) . .
C5 C11 C12 C13 -179.8(8) . .
C11 C12 C13 C14 0.5(15) . .
C12 C13 C14 C15 0.6(15) . .
C13 C14 C15 C16 0.0(13) . .
C12 C11 C16 C15 2.8(10) . .
C5 C11 C16 C15 -179.6(6) . .
C14 C15 C16 C11 -1.8(11) . .
C9 C10 C17 C22 115.5(9) . .
C1 C10 C17 C22 -73.2(10) 2 .
C9 C10 C17 C18 -67.5(10) . .
C1 C10 C17 C18 103.8(9) 2 .
C22 C17 C18 C19 0.5(15) . .
C10 C17 C18 C19 -176.6(9) . .
C17 C18 C19 C20 -1.0(17) . .
C18 C19 C20 C21 -0.3(18) . .
C19 C20 C21 C22 2.3(17) . .
C18 C17 C22 C21 1.4(14) . .
C10 C17 C22 C21 178.4(8) . .
C20 C21 C22 C17 -2.8(16) . .
